data_1558726
loop_
_publ_author_name
'Takami, T.'
'Ishikawa, Y.'
'Yonemura, M.'
'Fukunaga, T.'
'Matsubara, E.'
'Abe, T.'

_publ_section_title
;
 Crystal structure, ionic conductivity and lithium-ion diffusion pathway
 in a La-Li-Co-O system
;
_journal_name_full 'Journal of the Ceramic Society of Japan'
_journal_page_first 453
_journal_page_last 456
_journal_paper_doi 10.2109/jcersj2.19233
_journal_volume 128
_journal_year 2020
_chemical_formula_sum 'Co0.5 La1.24 Li1.07 O3.15'
_chemical_name_common 'La1.24Li0.57Li0.5Co0.5O3.15 at 100 C'
_space_group_IT_number 65
_space_group_name_Hall '-A 2 2'
_space_group_name_H-M_alt 'A m m m'
_cell_angle_alpha 90.000000
_cell_angle_beta 90.000000
_cell_angle_gamma 90.000000
_cell_formula_units_Z 4
_cell_length_a 5.352(5)
_cell_length_b 5.355(6)
_cell_length_c 12.6320(10)
_cell_volume 362.0(5)
_diffrn_ambient_pressure 100
_diffrn_ambient_temperature 373
_cod_data_source_file La1.24Li0.57Li0.5Co0.5O3.15.cif
_cod_data_source_block LaLiCoO
_cod_original_cell_volume 362.032631
_cod_original_formula_sum 'La1.24 Li1.07 Co0.5 O3.15'
_cod_database_code 1558726

loop_
_space_group_symop_id
_space_group_symop_operation_xyz
1 x,y,z
2 -x,-y,-z
3 x,-y,-z
4 -x,y,z
5 -x,-y,z
6 x,y,-z
7 -x,y,-z
8 x,-y,z
9 x,y+1/2,z+1/2
10 -x,-y+1/2,-z+1/2
11 x,-y+1/2,-z+1/2
12 -x,y+1/2,z+1/2
13 -x,-y+1/2,z+1/2
14 x,y+1/2,-z+1/2
15 -x,y+1/2,-z+1/2
16 x,-y+1/2,z+1/2

loop_
_atom_site_label
_atom_site_occupancy
_atom_site_fract_x
_atom_site_fract_y
_atom_site_fract_z
_atom_site_adp_type
_atom_site_B_iso_or_equiv
_atom_site_type_symbol
La1 0.6200 0.000000 0.000000 0.13400(10) Biso 0.34(5) La
La1Li 0.1200 0.000000 0.000000 0.1340(5) Biso 3.2(2) Li
La2 0.6200 0.500000 0.000000 0.36500(10) Biso 0.34(5) La
La2Li 0.1200 0.500000 0.000000 0.3650(5) Biso 3.1(3) Li
Li1 1.0 0.000000 0.000000 0.500000 Biso 4.1(3) Li
Li4 0.3300 0.000000 0.000000 0.250000 Biso 4.3(4) Li
Co1 1.0 0.500000 0.000000 0.000000 Biso 0.34(1) Co
O1 0.8800 0.2585(5) 0.2472(7) 0.000000 Biso 0.97(8) O
O2 0.5500 0.000000 0.000000 0.3214(5) Biso 2.4(4) O
O3 0.8000 0.500000 0.000000 0.1630(6) Biso 1.1(2) O
